data_1505618
loop_
_publ_author_name
'Imai, Yoshitane'
'Kido, Shingo'
'Kamon, Kensaku'
'Kinuta, Takafumi'
'Sato, Tomohiro'
'Tajima, Nobuo'
'Kuroda, Reiko'
'Matsubara, Yoshio'

_publ_section_title
;
 A charge-transfer complex of 10,10'-dihydroxy-9,9'-biphenanthryl and
 methylviologen as a visual inclusion host system.
;
_journal_issue 24
_journal_name_full 'Organic letters'
_journal_page_first 5047
_journal_page_last 5050
_journal_paper_doi 10.1021/ol702286r
_journal_volume 9
_journal_year 2007
_chemical_formula_sum 'C37 H35 Cl N O4'
_chemical_formula_weight 593.11
_chemical_name_systematic
; 
 ? 
;
_space_group_IT_number 2
_symmetry_cell_setting triclinic
_symmetry_space_group_name_Hall '-P 1'
_symmetry_space_group_name_H-M 'P -1'
_atom_sites_solution_hydrogens geom
_atom_sites_solution_primary direct
_atom_sites_solution_secondary difmap
_audit_creation_method SHELXL-97
_cell_angle_alpha 80.247(2)
_cell_angle_beta 77.003(2)
_cell_angle_gamma 64.981(2)
_cell_formula_units_Z 2
_cell_length_a 9.2804(8)
_cell_length_b 10.1749(9)
_cell_length_c 17.6738(16)
_cell_measurement_reflns_used 4517
_cell_measurement_temperature 120(2)
_cell_measurement_theta_max 27.91
_cell_measurement_theta_min 2.22
_cell_volume 1468.3(2)
_computing_cell_refinement 'Bruker SAINT'
_computing_data_collection 'Bruker SMART'
_computing_data_reduction 'Bruker SAINT'
_computing_structure_refinement 'SHELXL-97 (Sheldrick, 1997)'
_computing_structure_solution 'SHELXS-97 (Sheldrick, 1997)'
_diffrn_ambient_temperature 120(2)
_diffrn_measured_fraction_theta_full 0.935
_diffrn_measured_fraction_theta_max 0.935
_diffrn_measurement_device_type 'CCD area detector'
_diffrn_measurement_method '\w scans'
_diffrn_radiation_monochromator graphite
_diffrn_radiation_source 'fine-focus sealed tube'
_diffrn_radiation_type MoK\a
_diffrn_radiation_wavelength 0.71073
_diffrn_reflns_av_R_equivalents 0.0422
_diffrn_reflns_av_sigmaI/netI 0.0797
_diffrn_reflns_limit_h_max 12
_diffrn_reflns_limit_h_min -12
_diffrn_reflns_limit_k_max 13
_diffrn_reflns_limit_k_min -13
_diffrn_reflns_limit_l_max 23
_diffrn_reflns_limit_l_min -22
_diffrn_reflns_number 13007
_diffrn_reflns_theta_full 27.91
_diffrn_reflns_theta_max 27.91
_diffrn_reflns_theta_min 2.22
_exptl_absorpt_coefficient_mu 0.174
_exptl_absorpt_correction_T_max 0.9914
_exptl_absorpt_correction_T_min 0.9579
_exptl_absorpt_correction_type empirical
_exptl_absorpt_process_details 'Bruker SADABS'
_exptl_crystal_colour red
_exptl_crystal_density_diffrn 1.342
_exptl_crystal_density_method 'not measured'
_exptl_crystal_description plate
_exptl_crystal_F_000 626
_exptl_crystal_size_max 0.25
_exptl_crystal_size_mid 0.15
_exptl_crystal_size_min 0.05
_refine_diff_density_max 0.354
_refine_diff_density_min -0.258
_refine_diff_density_rms 0.064
_refine_ls_extinction_method none
_refine_ls_goodness_of_fit_ref 1.022
_refine_ls_hydrogen_treatment constr
_refine_ls_matrix_type full
_refine_ls_number_parameters 401
_refine_ls_number_reflns 6591
_refine_ls_number_restraints 0
_refine_ls_restrained_S_all 1.022
_refine_ls_R_factor_all 0.0979
_refine_ls_R_factor_gt 0.0625
_refine_ls_shift/su_max 0.002
_refine_ls_shift/su_mean 0.000
_refine_ls_structure_factor_coef Fsqd
_refine_ls_weighting_details 'calc w=1/[\s^2^(Fo^2^)+(0.0589P)^2^+0.3939P] where P=(Fo^2^+2Fc^2^)/3'
_refine_ls_weighting_scheme calc
_refine_ls_wR_factor_gt 0.1299
_refine_ls_wR_factor_ref 0.1450
_reflns_number_gt 4517
_reflns_number_total 6591
_reflns_threshold_expression >2sigma(I)
_cod_data_source_file ol702286r-file001.cif
_cod_data_source_block imai710_2
_cod_depositor_comments
;
The following automatic conversions were performed:

'_symmetry_cell_setting' value 'Triclinic' changed to 'triclinic'
according to /home/saulius/struct/CIF-dictionaries/cif_core.dic
dictionary named 'cif_core.dic' version 2.4.1 from 2010-06-29.

Automatic conversion script
Id: cif_fix_values 1715 2011-07-08 13:25:40Z adriana 
;
_cod_original_sg_symbol_H-M P-1
_cod_database_code 1505618

loop_
_symmetry_equiv_pos_as_xyz
'x, y, z'
'-x, -y, -z'

loop_
_atom_site_label
_atom_site_type_symbol
_atom_site_fract_x
_atom_site_fract_y
_atom_site_fract_z
_atom_site_U_iso_or_equiv
_atom_site_adp_type
_atom_site_occupancy
_atom_site_symmetry_multiplicity
_atom_site_calc_flag
_atom_site_refinement_flags
C1 C 0.1298(3) 0.9030(3) 0.26264(14) 0.0182(5) Uani 1 1 d .
C2 C 0.0420(3) 1.0034(3) 0.21131(14) 0.0175(5) Uani 1 1 d .
C3 C 0.0937(3) 1.1127(3) 0.16611(14) 0.0187(5) Uani 1 1 d .
C4 C 0.2363(3) 1.1194(3) 0.17732(14) 0.0192(5) Uani 1 1 d .
C5 C 0.4778(3) 1.0098(3) 0.24444(14) 0.0223(6) Uani 1 1 d .
H5 H 0.5158 1.0806 0.2166 0.027 Uiso 1 1 calc R
C6 C 0.5656(3) 0.9081(3) 0.29647(15) 0.0246(6) Uani 1 1 d .
H6 H 0.6625 0.9098 0.3047 0.029 Uiso 1 1 calc R
C7 C 0.5130(3) 0.8027(3) 0.33716(15) 0.0251(6) Uani 1 1 d .
H7 H 0.5749 0.7315 0.3726 0.030 Uiso 1 1 calc R
C8 C 0.3720(3) 0.8009(3) 0.32633(14) 0.0222(6) Uani 1 1 d .
H8 H 0.3362 0.7293 0.3551 0.027 Uiso 1 1 calc R
C9 C 0.2790(3) 0.9042(3) 0.27296(14) 0.0185(5) Uani 1 1 d .
C10 C 0.3325(3) 1.0118(3) 0.23136(13) 0.0185(5) Uani 1 1 d .
C11 C 0.2792(3) 1.2322(3) 0.13528(14) 0.0224(6) Uani 1 1 d .
H11 H 0.3744 1.2388 0.1424 0.027 Uiso 1 1 calc R
C12 C 0.1865(3) 1.3328(3) 0.08427(15) 0.0255(6) Uani 1 1 d .
H12 H 0.2162 1.4094 0.0577 0.031 Uiso 1 1 calc R
C13 C 0.0485(3) 1.3221(3) 0.07152(15) 0.0252(6) Uani 1 1 d .
H13 H -0.0142 1.3900 0.0353 0.030 Uiso 1 1 calc R
C14 C 0.0039(3) 1.2139(3) 0.11122(14) 0.0222(6) Uani 1 1 d .
H14 H -0.0892 1.2066 0.1017 0.027 Uiso 1 1 calc R
O2 O -0.0986(2) 0.99874(18) 0.20243(10) 0.0225(4) Uani 1 1 d .
H2 H -0.1694 1.0839 0.1985 0.034 Uiso 1 1 calc R
C21 C 0.0663(3) 0.7963(3) 0.31101(13) 0.0173(5) Uani 1 1 d .
C22 C 0.1190(3) 0.6588(3) 0.29010(14) 0.0188(5) Uani 1 1 d .
C23 C 0.0543(3) 0.5566(3) 0.33353(14) 0.0185(5) Uani 1 1 d .
C24 C -0.0663(3) 0.5991(3) 0.40007(14) 0.0186(5) Uani 1 1 d .
C25 C -0.2393(3) 0.7931(3) 0.49054(15) 0.0248(6) Uani 1 1 d .
H25 H -0.2875 0.7302 0.5197 0.030 Uiso 1 1 calc R
C26 C -0.2863(3) 0.9285(3) 0.51444(16) 0.0281(6) Uani 1 1 d .
H26 H -0.3667 0.9589 0.5593 0.034 Uiso 1 1 calc R
C27 C -0.2157(3) 1.0212(3) 0.47271(15) 0.0280(6) Uani 1 1 d .
H27 H -0.2452 1.1140 0.4902 0.034 Uiso 1 1 calc R
C28 C -0.1031(3) 0.9792(3) 0.40612(15) 0.0234(6) Uani 1 1 d .
H28 H -0.0583 1.0448 0.3773 0.028 Uiso 1 1 calc R
C29 C -0.0534(3) 0.8411(3) 0.38018(14) 0.0188(5) Uani 1 1 d .
C30 C -0.1222(3) 0.7443(3) 0.42427(14) 0.0182(5) Uani 1 1 d .
C31 C -0.1272(3) 0.4965(3) 0.43995(15) 0.0221(6) Uani 1 1 d .
H31 H -0.2081 0.5224 0.4851 0.027 Uiso 1 1 calc R
C32 C -0.0734(3) 0.3605(3) 0.41563(16) 0.0259(6) Uani 1 1 d .
H32 H -0.1157 0.2930 0.4442 0.031 Uiso 1 1 calc R
C33 C 0.0436(3) 0.3205(3) 0.34881(15) 0.0258(6) Uani 1 1 d .
H33 H 0.0800 0.2263 0.3317 0.031 Uiso 1 1 calc R
C34 C 0.1056(3) 0.4168(3) 0.30815(14) 0.0207(5) Uani 1 1 d .
H34 H 0.1840 0.3897 0.2623 0.025 Uiso 1 1 calc R
O22 O 0.2366(2) 0.60538(19) 0.22752(10) 0.0250(4) Uani 1 1 d .
H22 H 0.2233 0.6695 0.1899 0.037 Uiso 1 1 calc R
C41 C -0.4440(3) 0.9495(3) 0.02645(13) 0.0183(5) Uani 1 1 d .
C42 C -0.4701(3) 0.8310(3) 0.06903(14) 0.0234(6) Uani 1 1 d .
H42 H -0.5615 0.8144 0.0651 0.028 Uiso 1 1 calc R
C43 C -0.3646(3) 0.7382(3) 0.11652(15) 0.0245(6) Uani 1 1 d .
H43 H -0.3835 0.6576 0.1453 0.029 Uiso 1 1 calc R
N44 N -0.2350(2) 0.7595(2) 0.12295(12) 0.0206(5) Uani 1 1 d .
C45 C -0.2069(3) 0.8727(3) 0.08343(15) 0.0235(6) Uani 1 1 d .
H45 H -0.1146 0.8864 0.0887 0.028 Uiso 1 1 calc R
C46 C -0.3092(3) 0.9695(3) 0.03539(15) 0.0217(6) Uani 1 1 d .
H46 H -0.2883 1.0502 0.0082 0.026 Uiso 1 1 calc R
C47 C -0.1230(3) 0.6586(3) 0.17533(15) 0.0271(6) Uani 1 1 d .
H47A H -0.0116 0.6296 0.1476 0.041 Uiso 1 1 calc R
H47B H -0.1470 0.5720 0.1918 0.041 Uiso 1 1 calc R
H47C H -0.1365 0.7075 0.2212 0.041 Uiso 1 1 calc R
Cl Cl 0.23036(7) 0.71062(7) 0.05267(4) 0.02334(17) Uani 1 1 d .
O51 O 0.6456(2) 0.24703(19) 0.21003(11) 0.0300(5) Uani 1 1 d .
H51 H 0.6138 0.3216 0.1790 0.045 Uiso 1 1 calc R
C52 C 0.5670(3) 0.2826(3) 0.28779(16) 0.0308(7) Uani 1 1 d .
H52A H 0.6007 0.1931 0.3236 0.037 Uiso 1 1 calc R
H52B H 0.4489 0.3191 0.2905 0.037 Uiso 1 1 calc R
C53 C 0.6043(3) 0.3948(3) 0.31473(17) 0.0338(7) Uani 1 1 d .
H53A H 0.5701 0.4852 0.2796 0.041 Uiso 1 1 calc R
H53B H 0.7221 0.3589 0.3128 0.041 Uiso 1 1 calc R
C54 C 0.5164(4) 0.4274(3) 0.39790(16) 0.0354(7) Uani 1 1 d .
H54A H 0.3996 0.4704 0.3988 0.053 Uiso 1 1 calc R
H54B H 0.5474 0.4959 0.4162 0.053 Uiso 1 1 calc R
H54C H 0.5458 0.3368 0.4320 0.053 Uiso 1 1 calc R
O61 O 0.5676(3) 0.4619(2) 0.09545(12) 0.0343(5) Uani 1 1 d .
H61A H 0.617(5) 0.414(4) 0.051(3) 0.086(14) Uiso 1 1 d .
H61B H 0.469(4) 0.512(4) 0.0857(18) 0.049(10) Uiso 1 1 d .

loop_
_atom_site_aniso_label
_atom_site_aniso_U_11
_atom_site_aniso_U_22
_atom_site_aniso_U_33
_atom_site_aniso_U_23
_atom_site_aniso_U_13
_atom_site_aniso_U_12
C1 0.0180(13) 0.0200(13) 0.0167(12) -0.0030(10) 0.0007(10) -0.0090(10)
C2 0.0142(12) 0.0200(13) 0.0184(13) -0.0026(10) -0.0011(10) -0.0075(10)
C3 0.0187(13) 0.0186(13) 0.0170(12) -0.0048(10) -0.0006(10) -0.0057(10)
C4 0.0201(13) 0.0212(13) 0.0156(12) -0.0068(10) 0.0028(10) -0.0085(11)
C5 0.0213(13) 0.0271(14) 0.0214(13) -0.0090(11) 0.0012(11) -0.0124(11)
C6 0.0162(13) 0.0319(15) 0.0276(15) -0.0096(12) -0.0034(11) -0.0091(11)
C7 0.0219(14) 0.0250(14) 0.0265(14) -0.0008(11) -0.0106(11) -0.0050(11)
C8 0.0211(13) 0.0230(14) 0.0227(14) -0.0014(11) -0.0034(11) -0.0093(11)
C9 0.0174(12) 0.0197(13) 0.0190(13) -0.0065(10) -0.0005(10) -0.0076(10)
C10 0.0182(13) 0.0223(13) 0.0155(12) -0.0075(10) 0.0019(10) -0.0087(11)
C11 0.0225(14) 0.0225(14) 0.0235(14) -0.0070(11) 0.0028(11) -0.0117(11)
C12 0.0315(15) 0.0194(14) 0.0230(14) -0.0023(11) 0.0034(11) -0.0116(12)
C13 0.0276(15) 0.0210(14) 0.0217(14) 0.0015(11) -0.0024(11) -0.0067(11)
C14 0.0214(13) 0.0238(14) 0.0198(13) -0.0003(11) -0.0031(10) -0.0083(11)
O2 0.0183(9) 0.0203(9) 0.0293(10) 0.0028(8) -0.0082(8) -0.0079(8)
C21 0.0140(12) 0.0207(13) 0.0162(12) 0.0009(10) -0.0038(10) -0.0061(10)
C22 0.0163(12) 0.0237(14) 0.0172(13) 0.0022(10) -0.0066(10) -0.0083(11)
C23 0.0159(12) 0.0208(13) 0.0189(13) -0.0008(10) -0.0080(10) -0.0052(10)
C24 0.0166(12) 0.0209(13) 0.0192(13) -0.0007(10) -0.0074(10) -0.0066(10)
C25 0.0243(14) 0.0271(15) 0.0218(14) -0.0015(11) 0.0010(11) -0.0118(12)
C26 0.0255(15) 0.0272(15) 0.0234(14) -0.0061(12) 0.0062(11) -0.0063(12)
C27 0.0344(16) 0.0191(14) 0.0282(15) -0.0084(11) -0.0028(12) -0.0073(12)
C28 0.0239(14) 0.0228(14) 0.0231(14) 0.0014(11) -0.0008(11) -0.0116(11)
C29 0.0178(12) 0.0182(13) 0.0199(13) -0.0003(10) -0.0062(10) -0.0059(10)
C30 0.0159(12) 0.0194(13) 0.0182(13) -0.0010(10) -0.0067(10) -0.0043(10)
C31 0.0206(13) 0.0259(14) 0.0214(13) 0.0007(11) -0.0031(10) -0.0119(11)
C32 0.0273(15) 0.0224(14) 0.0318(15) 0.0014(12) -0.0062(12) -0.0144(12)
C33 0.0289(15) 0.0193(14) 0.0303(15) -0.0042(11) -0.0078(12) -0.0085(12)
C34 0.0222(13) 0.0209(13) 0.0184(13) -0.0023(10) -0.0060(10) -0.0067(11)
O22 0.0276(10) 0.0221(10) 0.0198(10) -0.0020(7) 0.0011(8) -0.0072(8)
C41 0.0148(12) 0.0234(14) 0.0155(12) -0.0094(10) -0.0002(9) -0.0049(11)
C42 0.0211(13) 0.0316(15) 0.0230(14) -0.0006(11) -0.0062(11) -0.0153(12)
C43 0.0258(14) 0.0286(15) 0.0214(14) 0.0013(11) -0.0061(11) -0.0134(12)
N44 0.0184(11) 0.0247(12) 0.0167(11) -0.0035(9) -0.0034(8) -0.0058(9)
C45 0.0174(13) 0.0273(15) 0.0289(15) -0.0043(12) -0.0070(11) -0.0097(11)
C46 0.0193(13) 0.0212(13) 0.0252(14) -0.0037(11) -0.0033(11) -0.0085(11)
C47 0.0206(14) 0.0305(15) 0.0269(15) 0.0018(12) -0.0098(11) -0.0059(12)
Cl 0.0201(3) 0.0274(3) 0.0232(3) 0.0002(3) -0.0041(2) -0.0108(3)
O51 0.0283(11) 0.0257(10) 0.0316(11) 0.0005(8) -0.0019(9) -0.0093(9)
C52 0.0285(15) 0.0315(16) 0.0322(16) -0.0019(13) -0.0013(12) -0.0142(13)
C53 0.0297(16) 0.0355(17) 0.0410(18) -0.0047(14) -0.0046(13) -0.0178(14)
C54 0.0392(17) 0.0348(17) 0.0332(17) -0.0021(13) -0.0040(14) -0.0171(14)
O61 0.0304(12) 0.0335(12) 0.0294(12) -0.0041(9) -0.0085(10) -0.0016(10)

loop_
_atom_type_symbol
_atom_type_description
_atom_type_scat_dispersion_real
_atom_type_scat_dispersion_imag
_atom_type_scat_source
C C 0.0033 0.0016 'International Tables Vol C Tables 4.2.6.8 and 6.1.1.4'
H H 0.0000 0.0000 'International Tables Vol C Tables 4.2.6.8 and 6.1.1.4'
N N 0.0061 0.0033 'International Tables Vol C Tables 4.2.6.8 and 6.1.1.4'
O O 0.0106 0.0060 'International Tables Vol C Tables 4.2.6.8 and 6.1.1.4'
Cl Cl 0.1484 0.1585 'International Tables Vol C Tables 4.2.6.8 and 6.1.1.4'

loop_
_geom_angle_atom_site_label_1
_geom_angle_atom_site_label_2
_geom_angle_atom_site_label_3
_geom_angle
_geom_angle_site_symmetry_3
C2 C1 C9 119.8(2) .
C2 C1 C21 119.6(2) .
C9 C1 C21 120.6(2) .
C1 C2 O2 118.4(2) .
C1 C2 C3 121.8(2) .
O2 C2 C3 119.8(2) .
C4 C3 C14 119.3(2) .
C4 C3 C2 119.4(2) .
C14 C3 C2 121.3(2) .
C11 C4 C3 118.1(2) .
C11 C4 C10 122.5(2) .
C3 C4 C10 119.4(2) .
C6 C5 C10 121.6(2) .
C5 C6 C7 120.1(2) .
C8 C7 C6 120.2(2) .
C7 C8 C9 121.0(2) .
C8 C9 C10 118.9(2) .
C8 C9 C1 120.7(2) .
C10 C9 C1 120.4(2) .
C5 C10 C9 118.3(2) .
C5 C10 C4 122.6(2) .
C9 C10 C4 119.1(2) .
C12 C11 C4 121.5(2) .
C11 C12 C13 119.9(2) .
C14 C13 C12 119.9(2) .
C13 C14 C3 121.1(2) .
C22 C21 C29 119.7(2) .
C22 C21 C1 120.9(2) .
C29 C21 C1 119.4(2) .
C21 C22 O22 123.6(2) .
C21 C22 C23 121.9(2) .
O22 C22 C23 114.6(2) .
C24 C23 C34 119.8(2) .
C24 C23 C22 119.5(2) .
C34 C23 C22 120.6(2) .
C31 C24 C23 117.5(2) .
C31 C24 C30 122.9(2) .
C23 C24 C30 119.5(2) .
C26 C25 C30 122.1(2) .
C25 C26 C27 119.6(2) .
C28 C27 C26 120.3(2) .
C27 C28 C29 121.1(2) .
C28 C29 C30 118.6(2) .
C28 C29 C21 121.1(2) .
C30 C29 C21 120.3(2) .
C25 C30 C29 118.3(2) .
C25 C30 C24 122.7(2) .
C29 C30 C24 119.0(2) .
C32 C31 C24 121.8(2) .
C31 C32 C33 120.2(2) .
C34 C33 C32 119.9(2) .
C33 C34 C23 120.6(2) .
C42 C41 C46 117.3(2) .
C42 C41 C41 121.0(3) 2_475
C46 C41 C41 121.7(3) 2_475
C43 C42 C41 120.2(2) .
N44 C43 C42 120.9(2) .
C45 N44 C43 120.5(2) .
C45 N44 C47 119.4(2) .
C43 N44 C47 120.1(2) .
N44 C45 C46 121.0(2) .
C45 C46 C41 120.1(2) .
O51 C52 C53 113.1(2) .
C52 C53 C54 110.2(2) .

loop_
_geom_bond_atom_site_label_1
_geom_bond_atom_site_label_2
_geom_bond_distance
_geom_bond_site_symmetry_2
C1 C2 1.358(3) .
C1 C9 1.442(3) .
C1 C21 1.503(3) .
C2 O2 1.370(3) .
C2 C3 1.443(3) .
C3 C4 1.412(3) .
C3 C14 1.413(3) .
C4 C11 1.412(3) .
C4 C10 1.452(3) .
C5 C6 1.372(4) .
C5 C10 1.410(3) .
C6 C7 1.390(4) .
C7 C8 1.373(3) .
C8 C9 1.415(3) .
C9 C10 1.417(3) .
C11 C12 1.375(3) .
C12 C13 1.400(4) .
C13 C14 1.367(3) .
C21 C22 1.360(3) .
C21 C29 1.444(3) .
C22 O22 1.367(3) .
C22 C23 1.443(3) .
C23 C24 1.412(3) .
C23 C34 1.414(3) .
C24 C31 1.406(3) .
C24 C30 1.450(3) .
C25 C26 1.368(4) .
C25 C30 1.403(3) .
C26 C27 1.391(4) .
C27 C28 1.378(4) .
C28 C29 1.405(3) .
C29 C30 1.425(3) .
C31 C32 1.368(3) .
C32 C33 1.397(4) .
C33 C34 1.364(3) .
C41 C42 1.392(3) .
C41 C46 1.394(3) .
C41 C41 1.490(5) 2_475
C42 C43 1.369(3) .
C43 N44 1.340(3) .
N44 C45 1.335(3) .
N44 C47 1.483(3) .
C45 C46 1.372(3) .
O51 C52 1.430(3) .
C52 C53 1.497(4) .
C53 C54 1.527(4) .
